data_4003089
loop_
_publ_author_name
'Ji, Li-Jun'
'Qin, Yan'
'Gui, Di'
'Li, Wei'
'Li, Yanchun'
'Li, Xiaodong'
'Lu, Peixiang'

_publ_section_title
;
 Quantifying the Exfoliation Ease Level of 2D Materials via Mechanical
 Anisotropy
;
_journal_issue 24
_journal_name_full 'Chemistry of Materials'
_journal_page_first 8732
_journal_paper_doi 10.1021/acs.chemmater.8b01082
_journal_volume 30
_journal_year 2018
_chemical_formula_moiety 'C4 Cu N7 O3, C12 H28 N'
_chemical_formula_sum 'C16 H28 Cu N8 O3'
_chemical_formula_weight 444.00
_space_group_crystal_system monoclinic
_space_group_IT_number 14
_space_group_name_Hall '-P 2ybc'
_space_group_name_H-M_alt 'P 1 21/c 1'
_atom_sites_solution_hydrogens geom
_atom_sites_solution_primary iterative
_audit_creation_date 2016-12-01
_audit_creation_method
;
Olex2 1.2-beta
(compiled 2016.11.30 svn.r3356 for OlexSys, GUI svn.r5269)
;
_cell_angle_alpha 90
_cell_angle_beta 102.141(3)
_cell_angle_gamma 90
_cell_formula_units_Z 4
_cell_length_a 10.9601(4)
_cell_length_b 13.1817(4)
_cell_length_c 16.0836(4)
_cell_measurement_reflns_used 6996
_cell_measurement_temperature 300
_cell_measurement_theta_max 27.1590
_cell_measurement_theta_min 2.9420
_cell_volume 2271.67(12)
_computing_cell_refinement 'CrysAlisPro 1.171.39.7a (Rigaku OD, 2015)'
_computing_data_collection 'CrysAlisPro 1.171.39.7a (Rigaku OD, 2015)'
_computing_data_reduction 'CrysAlisPro 1.171.39.7a (Rigaku OD, 2015)'
_computing_molecular_graphics 'Olex2 (Dolomanov et al., 2009)'
_computing_publication_material 'Olex2 (Dolomanov et al., 2009)'
_computing_structure_refinement 'ShelXL (Sheldrick, 2015)'
_computing_structure_solution 'olex2.solve (Bourhis et al., 2015)'
_diffrn_ambient_temperature 300
_diffrn_detector 'CCD plate'
_diffrn_measured_fraction_theta_full 0.9977
_diffrn_measured_fraction_theta_max 0.9446
_diffrn_measurement_details
;
List of Runs (angles in degrees, time in seconds):

  # Type    Start    End  Width  t~exp~   \w     \q     \k     \f   Frames
--------------------------------------------------------------------------
  1  \w    -74.00 119.00   1.00   25.00    --   30.00  54.00 -60.00  193
  2  \w     65.00  91.00   1.00   25.00    --   30.00  54.00 -60.00   26
  3  \w    -63.00 119.00   1.00   25.00    --   30.00  54.00-120.00  182
;
_diffrn_measurement_device 'two-circle diffractometer'
_diffrn_measurement_method '\w scans'
_diffrn_orient_matrix_type 'CrysAlisPro convention (1999,Acta A55,543-557)'
_diffrn_orient_matrix_UB_11 -0.0461310000
_diffrn_orient_matrix_UB_12 0.0369551000
_diffrn_orient_matrix_UB_13 -0.0157087000
_diffrn_orient_matrix_UB_21 -0.0466035000
_diffrn_orient_matrix_UB_22 -0.0382040000
_diffrn_orient_matrix_UB_23 -0.0059771000
_diffrn_orient_matrix_UB_31 -0.0089369000
_diffrn_orient_matrix_UB_32 0.0083949000
_diffrn_orient_matrix_UB_33 0.0418757000
_diffrn_radiation_monochromator graphite
_diffrn_radiation_probe x-ray
_diffrn_radiation_type 'Mo K\a'
_diffrn_radiation_wavelength 0.71073
_diffrn_reflns_av_R_equivalents 0.0174
_diffrn_reflns_av_unetI/netI 0.0167
_diffrn_reflns_Laue_measured_fraction_full 0.998
_diffrn_reflns_Laue_measured_fraction_max 0.998
_diffrn_reflns_limit_h_max 10
_diffrn_reflns_limit_h_min -13
_diffrn_reflns_limit_k_max 14
_diffrn_reflns_limit_k_min -16
_diffrn_reflns_limit_l_max 19
_diffrn_reflns_limit_l_min -19
_diffrn_reflns_number 15494
_diffrn_reflns_point_group_measured_fraction_full 0.998
_diffrn_reflns_point_group_measured_fraction_max 0.998
_diffrn_reflns_theta_full 25.242
_diffrn_reflns_theta_max 26.000
_diffrn_reflns_theta_min 2.873
_diffrn_source 'fine-focus sealed X-ray tube'
_diffrn_source_type 'Enhance (Mo) X-ray Source'
_exptl_absorpt_coefficient_mu 0.992
_exptl_absorpt_correction_T_max 1.00000
_exptl_absorpt_correction_T_min 0.83956
_exptl_absorpt_correction_type multi-scan
_exptl_absorpt_process_details
;
CrysAlisPro 1.171.39.7a (Rigaku Oxford Diffraction, 2015)
Empirical absorption correction using spherical harmonics,
 implemented in SCALE3 ABSPACK scaling algorithm.
;
_exptl_crystal_colour green
_exptl_crystal_colour_primary green
_exptl_crystal_density_diffrn 1.298
_exptl_crystal_description block
_exptl_crystal_F_000 932
_refine_diff_density_max 0.681
_refine_diff_density_min -0.407
_refine_diff_density_rms 0.057
_refine_ls_extinction_method none
_refine_ls_goodness_of_fit_ref 1.065
_refine_ls_hydrogen_treatment constr
_refine_ls_matrix_type full
_refine_ls_number_parameters 245
_refine_ls_number_reflns 4451
_refine_ls_number_restraints 18
_refine_ls_restrained_S_all 1.064
_refine_ls_R_factor_all 0.0614
_refine_ls_R_factor_gt 0.0488
_refine_ls_shift/su_max 0.001
_refine_ls_shift/su_mean 0.000
_refine_ls_structure_factor_coef Fsqd
_refine_ls_weighting_details 'w=1/[\s^2^(Fo^2^)+(0.0531P)^2^+2.7842P] where P=(Fo^2^+2Fc^2^)/3'
_refine_ls_weighting_scheme calc
_refine_ls_wR_factor_gt 0.1185
_refine_ls_wR_factor_ref 0.1330
_reflns_Friedel_coverage 0.000
_reflns_number_gt 3674
_reflns_number_total 4451
_reflns_threshold_expression 'I > 2\s(I)'
_cod_data_source_file cm8b01082_si_002.cif
_cod_data_source_block ljj-1
_cod_original_cell_volume 2271.65(11)
_cod_database_code 4003089
_chemical_oxdiff_formula 'C H N Cu'
_shelx_space_group_comment
;
The symmetry employed for this shelxl refinement is uniquely defined
by the following loop, which should always be used as a source of
symmetry information in preference to the above space-group names.
They are only intended as comments.
;
_reflns_odcompleteness_completeness 99.77
_reflns_odcompleteness_iscentric 1
_reflns_odcompleteness_theta 26.32
_olex2_refinement_description
;
1. Fixed Uiso
 At 1.2 times of:
  All C(H,H) groups
 At 1.5 times of:
  All C(H,H,H) groups
2. Uiso/Uaniso restraints and constraints
C1 \\sim C1A: within 2A with sigma of 0.01 and sigma for terminal atoms of 0.02
C2 \\sim C2A: within 2A with sigma of 0.01 and sigma for terminal atoms of 0.02
C4 \\sim C4A: within 2A with sigma of 0.01 and sigma for terminal atoms of 0.02
C5 \\sim C5A: within 2A with sigma of 0.01 and sigma for terminal atoms of 0.02
C7 \\sim C7A: within 2A with sigma of 0.01 and sigma for terminal atoms of 0.02
C8 \\sim C8A: within 2A with sigma of 0.01 and sigma for terminal atoms of 0.02
C10 \\sim C10A: within 2A with sigma of 0.01 and sigma for terminal atoms of
0.02
C11 \\sim C11A: within 2A with sigma of 0.01 and sigma for terminal atoms of
0.02
C3 \\sim C3A: within 2A with sigma of 0.04 and sigma for terminal atoms of 0.08
C6 \\sim C6A: within 2A with sigma of 0.04 and sigma for terminal atoms of 0.08
C9 \\sim C9A: within 2A with sigma of 0.04 and sigma for terminal atoms of 0.08
C12 \\sim C12A: within 2A with sigma of 0.04 and sigma for terminal atoms of
0.08
Uanis(N7) \\sim Ueq: with sigma of 0.01 and sigma for terminal atoms of 0.02
3. Others
 Sof(C1A)=Sof(H1AA)=Sof(H1AB)=Sof(C2A)=Sof(H2AA)=Sof(H2AB)=Sof(C3A)=Sof(H3AA)=
 Sof(H3AB)=Sof(H3AC)=1-FVAR(1)
 Sof(C1)=Sof(H1A)=Sof(H1B)=Sof(C2)=Sof(H2A)=Sof(H2B)=Sof(C3)=Sof(H3A)=Sof(H3B)=
 Sof(H3C)=FVAR(1)
 Sof(C4A)=Sof(H4AA)=Sof(H4AB)=Sof(C5A)=Sof(H5AA)=Sof(H5AB)=Sof(C6A)=Sof(H6AA)=
 Sof(H6AB)=Sof(H6AC)=1-FVAR(2)
 Sof(C4)=Sof(H4A)=Sof(H4B)=Sof(C5)=Sof(H5A)=Sof(H5B)=Sof(C6)=Sof(H6A)=Sof(H6B)=
 Sof(H6C)=FVAR(2)
 Sof(C7A)=Sof(H7AA)=Sof(H7AB)=Sof(C8A)=Sof(H8AA)=Sof(H8AB)=Sof(C9A)=Sof(H9AA)=
 Sof(H9AB)=Sof(H9AC)=1-FVAR(3)
 Sof(C7)=Sof(H7A)=Sof(H7B)=Sof(C8)=Sof(H8A)=Sof(H8B)=Sof(C9)=Sof(H9A)=Sof(H9B)=
 Sof(H9C)=FVAR(3)
 Sof(C10A)=Sof(H10C)=Sof(H10D)=Sof(C11A)=Sof(H11C)=Sof(H11D)=Sof(C12A)=
 Sof(H12D)=Sof(H12E)=Sof(H12F)=1-FVAR(4)
 Sof(C10)=Sof(H10A)=Sof(H10B)=Sof(C11)=Sof(H11A)=Sof(H11B)=Sof(C12)=Sof(H12A)=
 Sof(H12B)=Sof(H12C)=FVAR(4)
4.a Secondary CH2 refined with riding coordinates:
 C1(H1A,H1B), C2(H2A,H2B), C1A(H1AA,H1AB), C2A(H2AA,H2AB), C4(H4A,H4B), C5(H5A,
 H5B), C4A(H4AA,H4AB), C5A(H5AA,H5AB), C7(H7A,H7B), C8(H8A,H8B), C7A(H7AA,H7AB),
  C8A(H8AA,H8AB), C10(H10A,H10B), C11(H11A,H11B), C10A(H10C,H10D), C11A(H11C,
 H11D)
4.b Me refined with riding coordinates:
 C3(H3A,H3B,H3C), C3A(H3AA,H3AB,H3AC), C6(H6A,H6B,H6C), C6A(H6AA,H6AB,H6AC),
 C9(H9A,H9B,H9C), C9A(H9AA,H9AB,H9AC), C12(H12A,H12B,H12C), C12A(H12D,H12E,H12F)
;
_shelx_shelxl_version_number 2014/7
_olex2_submission_special_instructions 'No special instructions were received'
_oxdiff_exptl_absorpt_empirical_details
;
Empirical correction (ABSPACK) includes:
- Absorption correction using spherical harmonics
- Frame scaling
;
_oxdiff_exptl_absorpt_empirical_full_max 1.149
_oxdiff_exptl_absorpt_empirical_full_min 0.881

loop_
_space_group_symop_operation_xyz
'x, y, z'
'-x, y+1/2, -z+1/2'
'-x, -y, -z'
'x, -y-1/2, z-1/2'

loop_
_atom_site_label
_atom_site_type_symbol
_atom_site_fract_x
_atom_site_fract_y
_atom_site_fract_z
_atom_site_U_iso_or_equiv
_atom_site_adp_type
_atom_site_occupancy
_atom_site_site_symmetry_order
_atom_site_calc_flag
_atom_site_refinement_flags_posn
_atom_site_refinement_flags_adp
_atom_site_refinement_flags_occupancy
_atom_site_disorder_assembly
_atom_site_disorder_group
Cu1 Cu 1.27459(4) 0.23420(3) 0.68935(2) 0.04866(15) Uani 1 1 d . . . . .
N3 N 1.2750(3) 0.2166(3) 1.07379(18) 0.0677(8) Uani 1 1 d . . . . .
O3 O 1.0885(3) 0.2725(2) 0.6702(2) 0.0830(8) Uani 1 1 d . . . . .
N1 N 1.2673(3) 0.1804(3) 0.80220(18) 0.0694(8) Uani 1 1 d . . . . .
C17 C 1.2888(4) 0.1805(3) 1.0133(2) 0.0640(9) Uani 1 1 d . . . . .
C13 C 1.2855(4) 0.1621(3) 0.8724(2) 0.0634(9) Uani 1 1 d . . . . .
N4 N 1.4272(3) 0.1495(3) 0.6901(2) 0.0764(9) Uani 1 1 d . . . . .
N6 N 1.6569(3) -0.1204(2) 0.7598(2) 0.0705(8) Uani 1 1 d . . . . .
C14 C 1.5125(4) 0.1004(3) 0.7041(3) 0.0678(10) Uani 1 1 d . . . . .
C15 C 1.6327(3) -0.0393(3) 0.7412(3) 0.0663(10) Uani 1 1 d . . . . .
N2 N 1.3092(6) 0.1296(3) 0.9493(2) 0.127(2) Uani 1 1 d . . . . .
N5 N 1.6177(4) 0.0544(3) 0.7171(4) 0.132(2) Uani 1 1 d . . . . .
N8 N 0.8292(2) 0.30848(19) 0.83985(15) 0.0483(6) Uani 1 1 d . . . . .
C1 C 0.7463(4) 0.3018(3) 0.7497(3) 0.0523(12) Uiso 0.775(8) 1 d . U P A 1
H1A H 0.7922 0.2652 0.7138 0.063 Uiso 0.775(8) 1 calc R . P A 1
H1B H 0.6733 0.2616 0.7529 0.063 Uiso 0.775(8) 1 calc R . P A 1
C2 C 0.7022(5) 0.4007(4) 0.7061(3) 0.0711(15) Uiso 0.775(8) 1 d . U P A 1
H2A H 0.6571 0.4390 0.7416 0.085 Uiso 0.775(8) 1 calc R . P A 1
H2B H 0.7740 0.4406 0.6996 0.085 Uiso 0.775(8) 1 calc R . P A 1
C3 C 0.6206(7) 0.3844(5) 0.6221(4) 0.0836(18) Uiso 0.775(8) 1 d . U P A 1
H3A H 0.5945 0.4488 0.5964 0.125 Uiso 0.775(8) 1 calc R . P A 1
H3B H 0.6654 0.3477 0.5865 0.125 Uiso 0.775(8) 1 calc R . P A 1
H3C H 0.5486 0.3461 0.6284 0.125 Uiso 0.775(8) 1 calc R . P A 1
C1A C 0.8037(15) 0.3617(12) 0.7570(9) 0.056(4) Uiso 0.225(8) 1 d . U P A 2
H1AA H 0.7913 0.4334 0.7659 0.068 Uiso 0.225(8) 1 calc R . P A 2
H1AB H 0.8746 0.3544 0.7302 0.068 Uiso 0.225(8) 1 calc R . P A 2
C2A C 0.6912(18) 0.3190(16) 0.7011(13) 0.073(5) Uiso 0.225(8) 1 d . U P A 2
H2AA H 0.6197 0.3299 0.7267 0.088 Uiso 0.225(8) 1 calc R . P A 2
H2AB H 0.7018 0.2465 0.6955 0.088 Uiso 0.225(8) 1 calc R . P A 2
C3A C 0.6651(18) 0.3707(13) 0.6077(11) 0.057(4) Uiso 0.225(8) 1 d . U P A 2
H3AA H 0.5916 0.3414 0.5730 0.085 Uiso 0.225(8) 1 calc R . P A 2
H3AB H 0.6531 0.4424 0.6130 0.085 Uiso 0.225(8) 1 calc R . P A 2
H3AC H 0.7352 0.3590 0.5818 0.085 Uiso 0.225(8) 1 calc R . P A 2
C4 C 0.7559(4) 0.3644(4) 0.8987(3) 0.0546(12) Uiso 0.788(8) 1 d . U P A 1
H4A H 0.8083 0.3671 0.9553 0.066 Uiso 0.788(8) 1 calc R . P A 1
H4B H 0.7421 0.4337 0.8787 0.066 Uiso 0.788(8) 1 calc R . P A 1
C5 C 0.6306(5) 0.3198(4) 0.9058(3) 0.0714(15) Uiso 0.788(8) 1 d . U P A 1
H5A H 0.5767 0.3153 0.8498 0.086 Uiso 0.788(8) 1 calc R . P A 1
H5B H 0.6426 0.2518 0.9293 0.086 Uiso 0.788(8) 1 calc R . P A 1
C6 C 0.5715(8) 0.3837(6) 0.9609(5) 0.089(2) Uiso 0.788(8) 1 d . U P A 1
H6A H 0.4925 0.3550 0.9650 0.133 Uiso 0.788(8) 1 calc R . P A 1
H6B H 0.6245 0.3874 1.0165 0.133 Uiso 0.788(8) 1 calc R . P A 1
H6C H 0.5588 0.4507 0.9372 0.133 Uiso 0.788(8) 1 calc R . P A 1
C4A C 0.7423(15) 0.2980(14) 0.8929(10) 0.053(4) Uiso 0.212(8) 1 d . U P A 2
H4AA H 0.7870 0.2774 0.9490 0.064 Uiso 0.212(8) 1 calc R . P A 2
H4AB H 0.6848 0.2438 0.8706 0.064 Uiso 0.212(8) 1 calc R . P A 2
C5A C 0.6713(19) 0.3873(17) 0.9017(12) 0.070(5) Uiso 0.212(8) 1 d . U P A 2
H5AA H 0.6127 0.4014 0.8489 0.084 Uiso 0.212(8) 1 calc R . P A 2
H5AB H 0.7264 0.4452 0.9157 0.084 Uiso 0.212(8) 1 calc R . P A 2
C6A C 0.592(2) 0.3654(19) 0.9827(16) 0.066(6) Uiso 0.212(8) 1 d . U P A 2
H6AA H 0.5431 0.4242 0.9899 0.099 Uiso 0.212(8) 1 calc R . P A 2
H6AB H 0.5370 0.3081 0.9682 0.099 Uiso 0.212(8) 1 calc R . P A 2
H6AC H 0.6503 0.3517 1.0348 0.099 Uiso 0.212(8) 1 calc R . P A 2
C7 C 0.8531(4) 0.2014(3) 0.8728(3) 0.0559(12) Uiso 0.798(7) 1 d . U P A 1
H7A H 0.8943 0.2046 0.9323 0.067 Uiso 0.798(7) 1 calc R . P A 1
H7B H 0.7733 0.1681 0.8695 0.067 Uiso 0.798(7) 1 calc R . P A 1
C8 C 0.9310(5) 0.1369(4) 0.8267(3) 0.0694(14) Uiso 0.798(7) 1 d . U P A 1
H8A H 0.8838 0.1241 0.7696 0.083 Uiso 0.798(7) 1 calc R . P A 1
H8B H 1.0050 0.1749 0.8218 0.083 Uiso 0.798(7) 1 calc R . P A 1
C9 C 0.9710(7) 0.0368(6) 0.8686(5) 0.090(2) Uiso 0.798(7) 1 d . U P A 1
H9A H 1.0200 0.0005 0.8355 0.136 Uiso 0.798(7) 1 calc R . P A 1
H9B H 1.0200 0.0484 0.9247 0.136 Uiso 0.798(7) 1 calc R . P A 1
H9C H 0.8986 -0.0024 0.8724 0.136 Uiso 0.798(7) 1 calc R . P A 1
C7A C 0.8893(15) 0.2036(13) 0.8228(10) 0.049(4) Uiso 0.202(7) 1 d . U P A 2
H7AA H 0.8260 0.1651 0.7843 0.059 Uiso 0.202(7) 1 calc R . P A 2
H7AB H 0.9554 0.2177 0.7928 0.059 Uiso 0.202(7) 1 calc R . P A 2
C8A C 0.9432(18) 0.1351(14) 0.8976(13) 0.066(5) Uiso 0.202(7) 1 d . U P A 2
H8AA H 1.0307 0.1519 0.9167 0.079 Uiso 0.202(7) 1 calc R . P A 2
H8AB H 0.9020 0.1512 0.9437 0.079 Uiso 0.202(7) 1 calc R . P A 2
C9A C 0.934(2) 0.0294(17) 0.8837(15) 0.066(6) Uiso 0.202(7) 1 d . U P A 2
H9AA H 0.9710 -0.0055 0.9352 0.099 Uiso 0.202(7) 1 calc R . P A 2
H9AB H 0.8477 0.0106 0.8667 0.099 Uiso 0.202(7) 1 calc R . P A 2
H9AC H 0.9769 0.0113 0.8396 0.099 Uiso 0.202(7) 1 calc R . P A 2
C10 C 0.9438(4) 0.3664(3) 0.8363(3) 0.0511(11) Uiso 0.798(7) 1 d . U P A 1
H10A H 0.9204 0.4357 0.8199 0.061 Uiso 0.798(7) 1 calc R . P A 1
H10B H 0.9813 0.3373 0.7922 0.061 Uiso 0.798(7) 1 calc R . P A 1
C11 C 1.0405(5) 0.3684(4) 0.9181(3) 0.0678(14) Uiso 0.798(7) 1 d . U P A 1
H11A H 1.0623 0.2990 0.9350 0.081 Uiso 0.798(7) 1 calc R . P A 1
H11B H 1.0033 0.3986 0.9619 0.081 Uiso 0.798(7) 1 calc R . P A 1
C12 C 1.1599(6) 0.4257(5) 0.9152(5) 0.0753(18) Uiso 0.798(7) 1 d . U P A 1
H12A H 1.2153 0.4227 0.9699 0.113 Uiso 0.798(7) 1 calc R . P A 1
H12B H 1.1995 0.3954 0.8734 0.113 Uiso 0.798(7) 1 calc R . P A 1
H12C H 1.1403 0.4952 0.9003 0.113 Uiso 0.798(7) 1 calc R . P A 1
C10A C 0.9504(14) 0.3681(11) 0.8950(10) 0.045(4) Uiso 0.202(7) 1 d . U P A 2
H10C H 0.9230 0.4359 0.9057 0.054 Uiso 0.202(7) 1 calc R . P A 2
H10D H 0.9725 0.3344 0.9498 0.054 Uiso 0.202(7) 1 calc R . P A 2
C11A C 1.0702(17) 0.3795(15) 0.8619(12) 0.063(5) Uiso 0.202(7) 1 d . U P A 2
H11C H 1.1050 0.3116 0.8638 0.075 Uiso 0.202(7) 1 calc R . P A 2
H11D H 1.0429 0.3959 0.8021 0.075 Uiso 0.202(7) 1 calc R . P A 2
C12A C 1.154(2) 0.4315(17) 0.8860(15) 0.059(5) Uiso 0.202(7) 1 d . U P A 2
H12D H 1.2153 0.4215 0.8521 0.088 Uiso 0.202(7) 1 calc R . P A 2
H12E H 1.1268 0.5009 0.8818 0.088 Uiso 0.202(7) 1 calc R . P A 2
H12F H 1.1896 0.4155 0.9443 0.088 Uiso 0.202(7) 1 calc R . P A 2
O2 O 0.9199(3) 0.2043(4) 0.6056(2) 0.1215(14) Uani 1 1 d . . . . .
N7 N 1.0318(2) 0.2026(2) 0.63445(13) 0.0397(5) Uani 1 1 d . U . . .
O1 O 1.0894(3) 0.1247(3) 0.6265(2) 0.0965(10) Uani 1 1 d . . . . .

loop_
_atom_site_aniso_label
_atom_site_aniso_U_11
_atom_site_aniso_U_22
_atom_site_aniso_U_33
_atom_site_aniso_U_23
_atom_site_aniso_U_13
_atom_site_aniso_U_12
Cu1 0.0626(3) 0.0484(2) 0.0358(2) -0.00150(15) 0.01213(16) -0.00023(17)
N3 0.081(2) 0.080(2) 0.0414(15) -0.0033(14) 0.0118(14) 0.0141(17)
O3 0.109(2) 0.0687(18) 0.0757(19) -0.0006(15) 0.0292(17) 0.0023(16)
N1 0.091(2) 0.076(2) 0.0426(16) 0.0010(14) 0.0164(15) 0.0079(18)
C17 0.083(3) 0.069(2) 0.0376(17) 0.0042(15) 0.0061(16) 0.0214(19)
C13 0.087(3) 0.060(2) 0.0436(19) -0.0064(15) 0.0151(17) 0.0173(19)
N4 0.079(2) 0.066(2) 0.090(2) 0.0157(18) 0.0297(19) 0.0199(18)
N6 0.080(2) 0.0571(19) 0.072(2) 0.0136(15) 0.0099(16) 0.0122(16)
C14 0.065(2) 0.0436(18) 0.094(3) 0.0099(18) 0.016(2) -0.0015(17)
C15 0.051(2) 0.056(2) 0.087(3) 0.0048(19) 0.0047(18) -0.0003(16)
N2 0.238(6) 0.103(3) 0.0403(18) 0.0036(18) 0.027(3) 0.082(4)
N5 0.070(2) 0.053(2) 0.270(7) 0.041(3) 0.026(3) 0.0056(18)
N8 0.0633(16) 0.0410(13) 0.0418(13) -0.0025(10) 0.0133(11) -0.0013(12)
O2 0.081(2) 0.203(4) 0.080(2) -0.014(3) 0.0149(18) -0.015(3)
N7 0.0352(12) 0.0626(16) 0.0227(10) -0.0090(10) 0.0092(9) -0.0135(11)
O1 0.119(3) 0.099(2) 0.074(2) 0.0017(18) 0.0276(18) -0.013(2)

loop_
_atom_type_symbol
_atom_type_description
_atom_type_scat_dispersion_real
_atom_type_scat_dispersion_imag
_atom_type_scat_source
C C 0.0033 0.0016 'International Tables Vol C Tables 4.2.6.8 and 6.1.1.4'
H H 0.0000 0.0000 'International Tables Vol C Tables 4.2.6.8 and 6.1.1.4'
Cu Cu 0.3201 1.2651 'International Tables Vol C Tables 4.2.6.8 and 6.1.1.4'
N N 0.0061 0.0033 'International Tables Vol C Tables 4.2.6.8 and 6.1.1.4'
O O 0.0106 0.0060 'International Tables Vol C Tables 4.2.6.8 and 6.1.1.4'

loop_
_geom_angle_atom_site_label_1
_geom_angle_atom_site_label_2
_geom_angle_atom_site_label_3
_geom_angle
_geom_angle_site_symmetry_1
_geom_angle_site_symmetry_3
N3 Cu1 O3 88.67(14) 4_565 .
N3 Cu1 N4 91.23(15) 4_565 .
N3 Cu1 N6 89.72(13) 4_565 2_856
O3 Cu1 N6 95.37(13) . 2_856
N1 Cu1 N3 177.10(14) . 4_565
N1 Cu1 O3 89.73(13) . .
N1 Cu1 N4 89.39(14) . .
N1 Cu1 N6 92.84(14) . 2_856
N4 Cu1 O3 159.04(14) . .
N4 Cu1 N6 105.59(15) . 2_856
C17 N3 Cu1 170.4(3) . 4_566
N7 O3 Cu1 106.4(2) . .
C13 N1 Cu1 165.0(4) . .
N3 C17 N2 173.1(4) . .
N1 C13 N2 172.5(4) . .
C14 N4 Cu1 168.7(4) . .
C15 N6 Cu1 171.1(3) . 2_846
N4 C14 N5 172.3(4) . .
N6 C15 N5 173.2(5) . .
C13 N2 C17 124.3(4) . .
C14 N5 C15 123.6(4) . .
C1 N8 C4 108.8(3) . .
C1A N8 C7A 105.4(9) . .
C1A N8 C10A 103.8(8) . .
C4A N8 C1A 124.5(9) . .
C4A N8 C7A 112.2(10) . .
C4A N8 C10A 107.0(9) . .
C7 N8 C1 107.5(3) . .
C7 N8 C4 107.7(3) . .
C7A N8 C10A 101.2(8) . .
C10 N8 C1 109.2(3) . .
C10 N8 C4 109.4(3) . .
C10 N8 C7 114.1(3) . .
N8 C1 H1A 108.0 . .
N8 C1 H1B 108.0 . .
H1A C1 H1B 107.3 . .
C2 C1 N8 117.0(4) . .
C2 C1 H1A 108.0 . .
C2 C1 H1B 108.0 . .
C1 C2 H2A 109.2 . .
C1 C2 H2B 109.2 . .
H2A C2 H2B 107.9 . .
C3 C2 C1 111.9(5) . .
C3 C2 H2A 109.2 . .
C3 C2 H2B 109.2 . .
C2 C3 H3A 109.5 . .
C2 C3 H3B 109.5 . .
C2 C3 H3C 109.5 . .
H3A C3 H3B 109.5 . .
H3A C3 H3C 109.5 . .
H3B C3 H3C 109.5 . .
N8 C1A H1AA 109.6 . .
N8 C1A H1AB 109.6 . .
H1AA C1A H1AB 108.1 . .
C2A C1A N8 110.1(13) . .
C2A C1A H1AA 109.6 . .
C2A C1A H1AB 109.6 . .
C1A C2A H2AA 109.3 . .
C1A C2A H2AB 109.3 . .
C1A C2A C3A 111.5(15) . .
H2AA C2A H2AB 108.0 . .
C3A C2A H2AA 109.3 . .
C3A C2A H2AB 109.3 . .
C2A C3A H3AA 109.5 . .
C2A C3A H3AB 109.5 . .
C2A C3A H3AC 109.5 . .
H3AA C3A H3AB 109.5 . .
H3AA C3A H3AC 109.5 . .
H3AB C3A H3AC 109.5 . .
N8 C4 H4A 108.0 . .
N8 C4 H4B 108.0 . .
H4A C4 H4B 107.3 . .
C5 C4 N8 117.0(4) . .
C5 C4 H4A 108.0 . .
C5 C4 H4B 108.0 . .
C4 C5 H5A 109.6 . .
C4 C5 H5B 109.6 . .
H5A C5 H5B 108.2 . .
C6 C5 C4 110.1(5) . .
C6 C5 H5A 109.6 . .
C6 C5 H5B 109.6 . .
C5 C6 H6A 109.5 . .
C5 C6 H6B 109.5 . .
C5 C6 H6C 109.5 . .
H6A C6 H6B 109.5 . .
H6A C6 H6C 109.5 . .
H6B C6 H6C 109.5 . .
N8 C4A H4AA 108.4 . .
N8 C4A H4AB 108.4 . .
N8 C4A C5A 115.3(15) . .
H4AA C4A H4AB 107.5 . .
C5A C4A H4AA 108.4 . .
C5A C4A H4AB 108.4 . .
C4A C5A H5AA 110.1 . .
C4A C5A H5AB 110.1 . .
C4A C5A C6A 107.8(17) . .
H5AA C5A H5AB 108.5 . .
C6A C5A H5AA 110.1 . .
C6A C5A H5AB 110.1 . .
C5A C6A H6AA 109.5 . .
C5A C6A H6AB 109.5 . .
C5A C6A H6AC 109.5 . .
H6AA C6A H6AB 109.5 . .
H6AA C6A H6AC 109.5 . .
H6AB C6A H6AC 109.5 . .
N8 C7 H7A 108.4 . .
N8 C7 H7B 108.4 . .
H7A C7 H7B 107.5 . .
C8 C7 N8 115.4(4) . .
C8 C7 H7A 108.4 . .
C8 C7 H7B 108.4 . .
C7 C8 H8A 108.6 . .
C7 C8 H8B 108.6 . .
H8A C8 H8B 107.6 . .
C9 C8 C7 114.7(5) . .
C9 C8 H8A 108.6 . .
C9 C8 H8B 108.6 . .
C8 C9 H9A 109.5 . .
C8 C9 H9B 109.5 . .
C8 C9 H9C 109.5 . .
H9A C9 H9B 109.5 . .
H9A C9 H9C 109.5 . .
H9B C9 H9C 109.5 . .
N8 C7A H7AA 107.5 . .
N8 C7A H7AB 107.5 . .
H7AA C7A H7AB 107.0 . .
C8A C7A N8 119.2(13) . .
C8A C7A H7AA 107.5 . .
C8A C7A H7AB 107.5 . .
C7A C8A H8AA 108.0 . .
C7A C8A H8AB 108.0 . .
H8AA C8A H8AB 107.2 . .
C9A C8A C7A 117.2(18) . .
C9A C8A H8AA 108.0 . .
C9A C8A H8AB 108.0 . .
C8A C9A H9AA 109.5 . .
C8A C9A H9AB 109.5 . .
C8A C9A H9AC 109.5 . .
H9AA C9A H9AB 109.5 . .
H9AA C9A H9AC 109.5 . .
H9AB C9A H9AC 109.5 . .
N8 C10 H10A 108.5 . .
N8 C10 H10B 108.5 . .
N8 C10 C11 115.0(4) . .
H10A C10 H10B 107.5 . .
C11 C10 H10A 108.5 . .
C11 C10 H10B 108.5 . .
C10 C11 H11A 108.4 . .
C10 C11 H11B 108.4 . .
C10 C11 C12 115.7(5) . .
H11A C11 H11B 107.4 . .
C12 C11 H11A 108.4 . .
C12 C11 H11B 108.4 . .
C11 C12 H12A 109.5 . .
C11 C12 H12B 109.5 . .
C11 C12 H12C 109.5 . .
H12A C12 H12B 109.5 . .
H12A C12 H12C 109.5 . .
H12B C12 H12C 109.5 . .
N8 C10A H10C 107.0 . .
N8 C10A H10D 107.0 . .
H10C C10A H10D 106.8 . .
C11A C10A N8 121.3(12) . .
C11A C10A H10C 107.0 . .
C11A C10A H10D 107.0 . .
C10A C11A H11C 105.1 . .
C10A C11A H11D 105.1 . .
H11C C11A H11D 105.9 . .
C12A C11A C10A 129(2) . .
C12A C11A H11C 105.1 . .
C12A C11A H11D 105.1 . .
C11A C12A H12D 109.5 . .
C11A C12A H12E 109.5 . .
C11A C12A H12F 109.5 . .
H12D C12A H12E 109.5 . .
H12D C12A H12F 109.5 . .
H12E C12A H12F 109.5 . .
O3 N7 O2 123.5(4) . .
O3 N7 O1 118.1(3) . .
O2 N7 O1 118.4(4) . .

loop_
_geom_bond_atom_site_label_1
_geom_bond_atom_site_label_2
_geom_bond_distance
_geom_bond_site_symmetry_2
Cu1 N3 1.970(3) 4_565
Cu1 O3 2.060(3) .
Cu1 N1 1.966(3) .
Cu1 N4 2.009(3) .
Cu1 N6 2.156(3) 2_856
N3 Cu1 1.970(3) 4_566
N3 C17 1.121(4) .
O3 N7 1.190(4) .
N1 C13 1.130(4) .
C17 N2 1.287(5) .
C13 N2 1.283(5) .
N4 C14 1.120(5) .
N6 Cu1 2.156(3) 2_846
N6 C15 1.126(5) .
C14 N5 1.280(5) .
C15 N5 1.295(5) .
N8 C1 1.544(5) .
N8 C1A 1.479(15) .
N8 C4 1.551(5) .
N8 C4A 1.413(16) .
N8 C7 1.510(5) .
N8 C7A 1.580(17) .
N8 C10 1.481(5) .
N8 C10A 1.635(15) .
C1 H1A 0.9700 .
C1 H1B 0.9700 .
C1 C2 1.510(7) .
C2 H2A 0.9700 .
C2 H2B 0.9700 .
C2 C3 1.472(8) .
C3 H3A 0.9600 .
C3 H3B 0.9600 .
C3 H3C 0.9600 .
C1A H1AA 0.9700 .
C1A H1AB 0.9700 .
C1A C2A 1.48(3) .
C2A H2AA 0.9700 .
C2A H2AB 0.9700 .
C2A C3A 1.62(3) .
C3A H3AA 0.9600 .
C3A H3AB 0.9600 .
C3A H3AC 0.9600 .
C4 H4A 0.9700 .
C4 H4B 0.9700 .
C4 C5 1.520(7) .
C5 H5A 0.9700 .
C5 H5B 0.9700 .
C5 C6 1.469(9) .
C6 H6A 0.9600 .
C6 H6B 0.9600 .
C6 H6C 0.9600 .
C4A H4AA 0.9700 .
C4A H4AB 0.9700 .
C4A C5A 1.43(3) .
C5A H5AA 0.9700 .
C5A H5AB 0.9700 .
C5A C6A 1.74(3) .
C6A H6AA 0.9600 .
C6A H6AB 0.9600 .
C6A H6AC 0.9600 .
C7 H7A 0.9700 .
C7 H7B 0.9700 .
C7 C8 1.506(7) .
C8 H8A 0.9700 .
C8 H8B 0.9700 .
C8 C9 1.504(9) .
C9 H9A 0.9600 .
C9 H9B 0.9600 .
C9 H9C 0.9600 .
C7A H7AA 0.9700 .
C7A H7AB 0.9700 .
C7A C8A 1.52(3) .
C8A H8AA 0.9700 .
C8A H8AB 0.9700 .
C8A C9A 1.41(3) .
C9A H9AA 0.9600 .
C9A H9AB 0.9600 .
C9A H9AC 0.9600 .
C10 H10A 0.9700 .
C10 H10B 0.9700 .
C10 C11 1.506(7) .
C11 H11A 0.9700 .
C11 H11B 0.9700 .
C11 C12 1.520(8) .
C12 H12A 0.9600 .
C12 H12B 0.9600 .
C12 H12C 0.9600 .
C10A H10C 0.9700 .
C10A H10D 0.9700 .
C10A C11A 1.53(2) .
C11A H11C 0.9700 .
C11A H11D 0.9700 .
C11A C12A 1.14(3) .
C12A H12D 0.9600 .
C12A H12E 0.9600 .
C12A H12F 0.9600 .
O2 N7 1.217(4) .
N7 O1 1.226(4) .

loop_
_geom_torsion_atom_site_label_1
_geom_torsion_atom_site_label_2
_geom_torsion_atom_site_label_3
_geom_torsion_atom_site_label_4
_geom_torsion
Cu1 O3 N7 O2 -172.1(3)
Cu1 O3 N7 O1 8.0(3)
N8 C1 C2 C3 -178.0(5)
N8 C1A C2A C3A -176.5(13)
N8 C4 C5 C6 -177.7(5)
N8 C4A C5A C6A -169.8(14)
N8 C7 C8 C9 170.7(5)
N8 C7A C8A C9A 146.8(18)
N8 C10 C11 C12 178.8(4)
N8 C10A C11A C12A 166(2)
C1 N8 C4 C5 56.9(5)
C1 N8 C7 C8 66.7(4)
C1 N8 C10 C11 -173.1(4)
C1A N8 C4A C5A -42.8(19)
C1A N8 C7A C8A 171.9(14)
C1A N8 C10A C11A -55.4(15)
C4 N8 C1 C2 59.3(5)
C4 N8 C7 C8 -176.2(4)
C4 N8 C10 C11 67.9(4)
C4A N8 C1A C2A -54.8(17)
C4A N8 C7A C8A -49.8(16)
C4A N8 C10A C11A 171.3(14)
C7 N8 C1 C2 175.7(4)
C7 N8 C4 C5 -59.3(5)
C7 N8 C10 C11 -52.8(5)
C7A N8 C1A C2A 76.9(14)
C7A N8 C4A C5A -171.7(14)
C7A N8 C10A C11A 53.7(15)
C10 N8 C1 C2 -60.0(5)
C10 N8 C4 C5 176.2(4)
C10 N8 C7 C8 -54.6(5)
C10A N8 C1A C2A -177.1(12)
C10A N8 C4A C5A 78.1(16)
C10A N8 C7A C8A 64.0(15)
